data_1563478
loop_
_publ_author_name
'Ishizawa, Nobuo'
'Wang, Jun'
'Sakakura, Terutoshi'
'Inagaki, Yumi'
'Kakimoto, Ken-ichi'

_publ_section_title
;
 Structural evolution of Na0.5K0.5NbO3 at high temperatures
;
_journal_issue 11
_journal_name_full 'Journal of Solid State Chemistry'
_journal_page_first 2731
_journal_page_last 2738
_journal_paper_doi 10.1016/j.jssc.2010.09.018
_journal_volume 183
_journal_year 2010
_chemical_formula_sum 'K0.5 Na0.5 Nb O3'
_chemical_formula_weight 171.96
_space_group_IT_number 221
_space_group_name_Hall '-P 4 2 3'
_space_group_name_H-M_alt 'P m -3 m'
_symmetry_cell_setting cubic
_symmetry_space_group_name_H-M 'P m -3 m'
_atom_sites_solution_hydrogens geom
_atom_sites_solution_primary direct
_atom_sites_solution_secondary difmap
_audit_creation_method SHELXL-97
_cell_angle_alpha 90.00
_cell_angle_beta 90.00
_cell_angle_gamma 90.00
_cell_formula_units_Z 1
_cell_length_a 3.99329(8)
_cell_length_b 3.99329(8)
_cell_length_c 3.99329(8)
_cell_measurement_temperature 696
_cell_volume 63.678(2)
_computing_structure_refinement 'SHELXL-97 (Sheldrick, 2008)'
_diffrn_ambient_temperature 696
_diffrn_measured_fraction_theta_full 1.000
_diffrn_measured_fraction_theta_max 1.000
_diffrn_radiation_monochromator graphite
_diffrn_radiation_source 'fine-focus sealed tube'
_diffrn_radiation_type MoK\a
_diffrn_radiation_wavelength 0.71073
_diffrn_reflns_av_R_equivalents 0.0347
_diffrn_reflns_av_sigmaI/netI 0.0336
_diffrn_reflns_limit_h_max 6
_diffrn_reflns_limit_h_min -6
_diffrn_reflns_limit_k_max 7
_diffrn_reflns_limit_k_min -7
_diffrn_reflns_limit_l_max 7
_diffrn_reflns_limit_l_min -5
_diffrn_reflns_number 657
_diffrn_reflns_theta_full 39.92
_diffrn_reflns_theta_max 39.92
_diffrn_reflns_theta_min 5.11
_exptl_absorpt_coefficient_mu 5.356
_exptl_crystal_density_diffrn 4.484
_exptl_crystal_density_method 'not measured'
_exptl_crystal_F_000 80
_refine_diff_density_max 0.435
_refine_diff_density_min -0.833
_refine_diff_density_rms 0.247
_refine_ls_extinction_method none
_refine_ls_goodness_of_fit_ref 1.452
_refine_ls_hydrogen_treatment mixed
_refine_ls_matrix_type full
_refine_ls_number_parameters 7
_refine_ls_number_reflns 63
_refine_ls_number_restraints 0
_refine_ls_restrained_S_all 1.452
_refine_ls_R_factor_all 0.0210
_refine_ls_R_factor_gt 0.0210
_refine_ls_shift/su_max 0.000
_refine_ls_shift/su_mean 0.000
_refine_ls_structure_factor_coef Fsqd
_refine_ls_weighting_details 'calc w=1/[\s^2^(Fo^2^)+(0.0136P)^2^+0.0343P] where P=(Fo^2^+2Fc^2^)/3'
_refine_ls_weighting_scheme calc
_refine_ls_wR_factor_gt 0.0421
_refine_ls_wR_factor_ref 0.0421
_reflns_number_gt 63
_reflns_number_total 63
_reflns_threshold_expression >2\s(I)
_cod_data_source_file 100912_NKN_all.cif
_cod_data_source_block i1_696K
_cod_original_formula_sum 'K0.50 Na0.50 Nb O3'
_cod_database_code 1563478

loop_
_symmetry_equiv_pos_as_xyz
'x, y, z'
'x, -y, -z'
'-x, -y, z'
'-x, y, -z'
'-y, x, z'
'y, x, -z'
'y, -x, z'
'-y, -x, -z'
'y, z, x'
'-y, -z, x'
'y, -z, -x'
'-y, z, -x'
'-z, y, x'
'-z, -y, -x'
'z, -y, x'
'z, y, -x'
'z, x, y'
'-z, x, -y'
'-z, -x, y'
'z, -x, -y'
'-x, -z, -y'
'-x, z, y'
'x, -z, y'
'x, z, -y'
'-x, -y, -z'
'-x, y, z'
'x, y, -z'
'x, -y, z'
'y, -x, -z'
'-y, -x, z'
'-y, x, -z'
'y, x, z'
'-y, -z, -x'
'y, z, -x'
'-y, z, x'
'y, -z, x'
'z, -y, -x'
'z, y, x'
'-z, y, -x'
'-z, -y, x'
'-z, -x, -y'
'z, -x, y'
'z, x, -y'
'-z, x, y'
'x, z, y'
'x, -z, -y'
'-x, z, -y'
'-x, -z, y'

loop_
_atom_site_label
_atom_site_type_symbol
_atom_site_fract_x
_atom_site_fract_y
_atom_site_fract_z
_atom_site_U_iso_or_equiv
_atom_site_adp_type
_atom_site_occupancy
_atom_site_symmetry_multiplicity
_atom_site_calc_flag
_atom_site_refinement_flags
_atom_site_disorder_assembly
_atom_site_disorder_group
O1 O 0.5000 0.5000 0.0000 0.0202(3) Uani 1 16 d S . .
Na1 Na 0.0000 0.0000 0.057(3) 0.026(3) Uiso 0.08 8 d SP . .
K1 K 0.0000 0.0000 0.0000 0.0157(4) Uiso 0.50 48 d SP . .
Nb1 Nb 0.5000 0.5000 0.5000 0.01570(7) Uiso 1 48 d S . .

loop_
_atom_site_aniso_label
_atom_site_aniso_U_11
_atom_site_aniso_U_22
_atom_site_aniso_U_33
_atom_site_aniso_U_23
_atom_site_aniso_U_13
_atom_site_aniso_U_12
O1 0.0245(5) 0.0245(5) 0.0115(6) 0.000 0.000 0.000

loop_
_atom_type_symbol
_atom_type_description
_atom_type_scat_dispersion_real
_atom_type_scat_dispersion_imag
_atom_type_scat_source
O O 0.0106 0.0060 'International Tables Vol C Tables 4.2.6.8 and 6.1.1.4'
Na Na 0.0362 0.0249 'International Tables Vol C Tables 4.2.6.8 and 6.1.1.4'
K K 0.2009 0.2494 'International Tables Vol C Tables 4.2.6.8 and 6.1.1.4'
Nb Nb -2.0727 0.6215 'International Tables Vol C Tables 4.2.6.8 and 6.1.1.4'

loop_
_geom_angle_atom_site_label_1
_geom_angle_atom_site_label_2
_geom_angle_atom_site_label_3
_geom_angle
_geom_angle_site_symmetry_1
_geom_angle_site_symmetry_3
O1 Nb1 O1 90.0 13_655 .
O1 Nb1 O1 180.0 13_655 13
O1 Nb1 O1 90.0 . 13
O1 Nb1 O1 90.0 13_655 9_565
O1 Nb1 O1 90.0 . 9_565
O1 Nb1 O1 90.0 13 9_565
O1 Nb1 O1 90.0 13_655 1_556
O1 Nb1 O1 180.0 . 1_556
O1 Nb1 O1 90.0 13 1_556
O1 Nb1 O1 90.0 9_565 1_556
O1 Nb1 O1 90.0 13_655 9
O1 Nb1 O1 90.0 . 9
O1 Nb1 O1 90.0 13 9
O1 Nb1 O1 180.0 9_565 9
O1 Nb1 O1 90.0 1_556 9

loop_
_geom_bond_atom_site_label_1
_geom_bond_atom_site_label_2
_geom_bond_site_symmetry_1
_geom_bond_site_symmetry_2
_geom_bond_distance
O1 Nb1 . '1 554' 1.99665(4)
O1 Nb1 . . 1.99665(4)
O1 Na1 . '15 565' 2.668(8)
O1 Na1 . 15 2.668(8)
O1 Na1 . '13 665' 2.668(8)
O1 Na1 . '13 655' 2.668(8)
O1 Na1 . '10 665' 2.668(8)
O1 Na1 . '10 565' 2.668(8)
O1 Na1 . '9 655' 2.668(8)
O1 Na1 . 9 2.668(8)
O1 O1 . '13 655' 2.82368(4)
O1 O1 . '13 654' 2.82368(4)
O1 O1 . 13 2.82368(4)
O1 O1 . '13 554' 2.82368(4)
O1 O1 . '9 565' 2.82368(4)
O1 O1 . '9 564' 2.82368(4)
O1 O1 . 9 2.82368(4)
O1 O1 . '9 554' 2.82368(4)
O1 K1 . '1 665' 2.82368(4)
O1 K1 . '1 655' 2.82368(4)
O1 K1 . '1 565' 2.82368(4)
O1 K1 . . 2.82368(4)
O1 Na1 . '2 665' 2.8328(10)
O1 Na1 . '2 655' 2.8328(10)
O1 Na1 . '2 565' 2.8328(10)
O1 Na1 . 2 2.8328(10)
O1 Na1 . '1 665' 2.8328(10)
O1 Na1 . '1 655' 2.8328(10)
O1 Na1 . '1 565' 2.8328(10)
O1 Na1 . . 2.8328(10)
O1 Na1 . '15 665' 2.989(9)
O1 Na1 . '15 655' 2.989(9)
O1 Na1 . '13 565' 2.989(9)
O1 Na1 . 13 2.989(9)
O1 Na1 . '10 655' 2.989(9)
O1 Na1 . 10 2.989(9)
O1 Na1 . '9 665' 2.989(9)
O1 Na1 . '9 565' 2.989(9)
Na1 K1 . . .228(12)
Na1 Na1 . 2 .455(17)
K1 Nb1 . '1 554' 3.45829(4)
K1 Nb1 . '1 545' 3.45829(4)
K1 Nb1 . '1 544' 3.45829(4)
K1 Nb1 . '1 455' 3.45829(4)
K1 Nb1 . '1 454' 3.45829(4)
K1 Nb1 . '1 445' 3.45829(4)
K1 Nb1 . '1 444' 3.45829(4)
K1 Nb1 . . 3.45829(4)
K1 K1 . '1 655' 3.99329(8)
K1 K1 . '1 565' 3.99329(8)
K1 K1 . '1 556' 3.99329(8)
K1 K1 . '1 554' 3.99329(8)
K1 K1 . '1 545' 3.99329(8)
K1 K1 . '1 455' 3.99329(8)
